data_7706761
loop_
_publ_author_name
'Smith, Danielle E.'
'Levason, William'
'Powell, James'
'Reid, Gillian'

_publ_section_title
;
 Synthesis, properties and structural features of molybdenum(v) oxide
 trichloride complexes with neutral chalcogenoether ligands.
;
_journal_issue 12
_journal_name_full 'Dalton transactions (Cambridge, England : 2003)'
_journal_page_first 4380
_journal_page_last 4389
_journal_paper_doi 10.1039/d1dt00038a
_journal_volume 50
_journal_year 2021
_chemical_formula_moiety 'C4 H12 Cl6 Mo2 O2 Se2'
_chemical_formula_sum 'C4 H12 Cl6 Mo2 O2 Se2'
_chemical_formula_weight 654.64
_chemical_name_systematic '[MoOCl2(SeMe2)2(Cl)2]'
_chemical_properties_physical Air-sensitive,Moisture-sensitive,Hygroscopic
_space_group_crystal_system monoclinic
_space_group_IT_number 14
_space_group_name_Hall '-P 2ybc'
_space_group_name_H-M_alt 'P 1 21/c 1'
_atom_sites_solution_hydrogens geom
_atom_sites_solution_primary dual
_audit_creation_date 2020-05-04
_audit_creation_method
;
Olex2 1.3
(compiled Sep 10 2019 10:52:38 for OlexSys, GUI svn.r5938)
;
_audit_update_record
;
2020-12-16 deposited with the CCDC.	2021-02-26 downloaded from the CCDC.
;
_cell_angle_alpha 90
_cell_angle_beta 105.647(3)
_cell_angle_gamma 90
_cell_formula_units_Z 2
_cell_length_a 7.8374(2)
_cell_length_b 9.6744(2)
_cell_length_c 11.2666(3)
_cell_measurement_reflns_used 7885
_cell_measurement_temperature 293(2)
_cell_measurement_theta_max 32.1600
_cell_measurement_theta_min 2.6810
_cell_volume 822.60(4)
_computing_cell_refinement 'CrysAlisPro 1.171.39.46 (Rigaku OD, 2018)'
_computing_data_collection 'CrysAlisPro 1.171.39.46 (Rigaku OD, 2018)'
_computing_data_reduction 'CrysAlisPro 1.171.39.46 (Rigaku OD, 2018)'
_computing_molecular_graphics 'Olex2 1.3 (Dolomanov et al., 2009)'
_computing_publication_material 'Olex2 1.3 (Dolomanov et al., 2009)'
_computing_structure_refinement 'ShelXL 2018/3 (Sheldrick, 2015)'
_computing_structure_solution 'ShelXT (Sheldrick, 2015)'
_diffrn_ambient_temperature 100
_diffrn_detector 'CCD plate'
_diffrn_measured_fraction_theta_full 0.9991
_diffrn_measured_fraction_theta_max 0.8691
_diffrn_measurement_details
;
List of Runs (angles in degrees, time in seconds):

  # Type    Start    End  Width  t~exp~   \w     \q     \k     \f   Frames
#--------------------------------------------------------------------------
  1  \w    -43.00 -16.00   0.50    0.50    --    5.00 -38.00 -30.00   54
  2  \w    -94.00   1.00   0.50    0.50    --   -8.40 -60.00 150.00  190
  3  \w    -35.00  19.00   0.50    0.50    --   -8.40 -60.00   0.00  108
  4  \w    -69.00  21.00   0.50    0.50    --   -8.40 -57.00-120.00  180
  5  \w    -97.00  40.00   0.50    0.50    --   -8.40 -19.00 -30.00  274
;
_diffrn_measurement_device 'four-circle diffractometer'
_diffrn_measurement_device_type 'XtaLAB AFC12 (RCD3): Kappa single'
_diffrn_measurement_method '\w scans'
_diffrn_orient_matrix_type 'CrysAlisPro convention (1999,Acta A55,543-557)'
_diffrn_orient_matrix_UB_11 -0.0865456000
_diffrn_orient_matrix_UB_12 -0.0206024000
_diffrn_orient_matrix_UB_13 0.0008933000
_diffrn_orient_matrix_UB_21 -0.0367748000
_diffrn_orient_matrix_UB_22 0.0474389000
_diffrn_orient_matrix_UB_23 -0.0481164000
_diffrn_orient_matrix_UB_31 0.0007532000
_diffrn_orient_matrix_UB_32 -0.0519446000
_diffrn_orient_matrix_UB_33 -0.0442256000
_diffrn_radiation_monochromator mirror
_diffrn_radiation_probe x-ray
_diffrn_radiation_type 'Mo K\a'
_diffrn_radiation_wavelength 0.71073
_diffrn_reflns_av_R_equivalents 0.0261
_diffrn_reflns_av_unetI/netI 0.0215
_diffrn_reflns_Laue_measured_fraction_full 0.999
_diffrn_reflns_Laue_measured_fraction_max 0.869
_diffrn_reflns_limit_h_max 11
_diffrn_reflns_limit_h_min -11
_diffrn_reflns_limit_k_max 13
_diffrn_reflns_limit_k_min -14
_diffrn_reflns_limit_l_max 16
_diffrn_reflns_limit_l_min -14
_diffrn_reflns_number 11835
_diffrn_reflns_point_group_measured_fraction_full 0.999
_diffrn_reflns_point_group_measured_fraction_max 0.869
_diffrn_reflns_theta_full 25.242
_diffrn_reflns_theta_max 32.664
_diffrn_reflns_theta_min 2.699
_diffrn_source 'Rotating-anode X-ray tube'
_diffrn_source_type 'Rigaku (Mo) X-ray Source'
_exptl_absorpt_coefficient_mu 6.907
_exptl_absorpt_correction_T_max 1.00000
_exptl_absorpt_correction_T_min 0.60017
_exptl_absorpt_correction_type multi-scan
_exptl_absorpt_process_details
;
CrysAlisPro 1.171.39.46 (Rigaku Oxford Diffraction, 2018)
Empirical absorption correction using spherical harmonics,
 implemented in SCALE3 ABSPACK scaling algorithm.
;
_exptl_crystal_colour 'dark green'
_exptl_crystal_colour_modifier dark
_exptl_crystal_colour_primary green
_exptl_crystal_density_diffrn 2.643
_exptl_crystal_description block
_exptl_crystal_F_000 612
_exptl_crystal_preparation 'Slow evporation from Toluene'
_exptl_crystal_recrystallization_method 'Slow evporation from Toluene`'
_exptl_crystal_size_max 0.3
_exptl_crystal_size_mid 0.3
_exptl_crystal_size_min 0.3
_refine_diff_density_max 0.637
_refine_diff_density_min -0.651
_refine_diff_density_rms 0.099
_refine_ls_extinction_method none
_refine_ls_goodness_of_fit_ref 1.035
_refine_ls_hydrogen_treatment constr
_refine_ls_matrix_type full
_refine_ls_number_parameters 75
_refine_ls_number_reflns 2616
_refine_ls_number_restraints 0
_refine_ls_restrained_S_all 1.035
_refine_ls_R_factor_all 0.0194
_refine_ls_R_factor_gt 0.0167
_refine_ls_shift/su_max 0.001
_refine_ls_shift/su_mean 0.000
_refine_ls_structure_factor_coef Fsqd
_refine_ls_weighting_details 'w=1/[\s^2^(Fo^2^)+(0.0120P)^2^+0.6276P] where P=(Fo^2^+2Fc^2^)/3'
_refine_ls_weighting_scheme calc
_refine_ls_wR_factor_gt 0.0348
_refine_ls_wR_factor_ref 0.0354
_reflns_Friedel_coverage 0.000
_reflns_number_gt 2452
_reflns_number_total 2616
_reflns_threshold_expression 'I > 2\s(I)'
_cod_data_source_file d1dt00038a2.cif
_cod_data_source_block moocl3(seme)2-1
_cod_depositor_comments 'Adding full bibliography for 7706761--7706769.cif.'
_cod_database_code 7706761
_shelx_shelxl_version_number 2018/3
_chemical_oxdiff_formula MoOCl3SeCH
_chemical_oxdiff_usercomment 'Yellow Plate'
_shelx_space_group_comment
;
The symmetry employed for this shelxl refinement is uniquely defined
by the following loop, which should always be used as a source of
symmetry information in preference to the above space-group names.
They are only intended as comments.
;
_shelx_estimated_absorpt_t_max 0.231
_shelx_estimated_absorpt_t_min 0.231
_reflns_odcompleteness_completeness 99.91
_reflns_odcompleteness_iscentric 1
_reflns_odcompleteness_theta 28.64
_olex2_refinement_description
;
1. Fixed Uiso
 At 1.5 times of:
  All C(H,H,H) groups
2.a Idealised Me refined as rotating group:
 C2(H2a,H2b,H2c), C1(H1a,H1b,H1c)
;
_olex2_submission_special_instructions 'No special instructions were received'
_oxdiff_exptl_absorpt_empirical_details
;
Empirical correction (ABSPACK) includes:
- Absorption correction using spherical harmonics
- Frame scaling
;
_oxdiff_exptl_absorpt_empirical_full_max 1.326
_oxdiff_exptl_absorpt_empirical_full_min 0.727

loop_
_space_group_symop_operation_xyz
'x, y, z'
'-x, y+1/2, -z+1/2'
'-x, -y, -z'
'x, -y-1/2, z-1/2'

loop_
_atom_site_label
_atom_site_type_symbol
_atom_site_fract_x
_atom_site_fract_y
_atom_site_fract_z
_atom_site_U_iso_or_equiv
_atom_site_adp_type
_atom_site_occupancy
_atom_site_site_symmetry_order
_atom_site_calc_flag
_atom_site_refinement_flags_posn
_atom_site_refinement_flags_adp
_atom_site_refinement_flags_occupancy
_atom_site_disorder_assembly
_atom_site_disorder_group
Mo1 Mo 0.65913(2) 0.65774(2) 0.58098(2) 0.00929(4) Uani 1 1 d . . . . .
Se1 Se 0.84390(2) 0.44671(2) 0.70387(2) 0.01070(4) Uani 1 1 d . . . . .
Cl1 Cl 0.39693(5) 0.54388(4) 0.60293(3) 0.01104(7) Uani 1 1 d . . . . .
Cl2 Cl 0.48086(5) 0.79832(4) 0.42816(4) 0.01482(8) Uani 1 1 d . . . . .
Cl3 Cl 0.90706(5) 0.69535(4) 0.50859(4) 0.01523(8) Uani 1 1 d . . . . .
O1 O 0.70027(15) 0.75685(13) 0.70500(11) 0.0153(2) Uani 1 1 d . . . . .
C2 C 1.0556(2) 0.54380(18) 0.79784(16) 0.0162(3) Uani 1 1 d . . . . .
H2A H 1.021583 0.627519 0.831138 0.024 Uiso 1 1 calc GR . . . .
H2B H 1.129045 0.565762 0.744683 0.024 Uiso 1 1 calc GR . . . .
H2C H 1.120183 0.485869 0.863931 0.024 Uiso 1 1 calc GR . . . .
C1 C 0.7326(2) 0.42441(19) 0.83813(16) 0.0171(3) Uani 1 1 d . . . . .
H1A H 0.804256 0.364995 0.900069 0.026 Uiso 1 1 calc GR . . . .
H1B H 0.617189 0.384192 0.806771 0.026 Uiso 1 1 calc GR . . . .
H1C H 0.721494 0.513073 0.873586 0.026 Uiso 1 1 calc GR . . . .

loop_
_atom_site_aniso_label
_atom_site_aniso_U_11
_atom_site_aniso_U_22
_atom_site_aniso_U_33
_atom_site_aniso_U_23
_atom_site_aniso_U_13
_atom_site_aniso_U_12
Mo1 0.00934(6) 0.00855(7) 0.01001(6) -0.00020(4) 0.00266(5) -0.00123(4)
Se1 0.01042(7) 0.00992(8) 0.01168(8) -0.00070(5) 0.00284(6) 0.00058(5)
Cl1 0.01027(15) 0.01207(17) 0.01175(16) -0.00144(12) 0.00464(13) -0.00137(12)
Cl2 0.01549(17) 0.01219(17) 0.01591(18) 0.00392(14) 0.00276(14) 0.00090(13)
Cl3 0.01220(16) 0.01811(19) 0.01648(18) 0.00038(14) 0.00578(14) -0.00423(14)
O1 0.0177(5) 0.0140(6) 0.0143(5) -0.0029(4) 0.0043(5) -0.0023(4)
C2 0.0118(7) 0.0182(8) 0.0166(8) -0.0021(6) 0.0005(6) -0.0009(6)
C1 0.0164(7) 0.0209(8) 0.0153(8) 0.0053(6) 0.0064(6) 0.0033(6)

loop_
_atom_type_symbol
_atom_type_description
_atom_type_scat_dispersion_real
_atom_type_scat_dispersion_imag
_atom_type_scat_source
C C 0.0033 0.0016 'International Tables Vol C Tables 4.2.6.8 and 6.1.1.4'
H H 0.0000 0.0000 'International Tables Vol C Tables 4.2.6.8 and 6.1.1.4'
Cl Cl 0.1484 0.1585 'International Tables Vol C Tables 4.2.6.8 and 6.1.1.4'
Mo Mo -1.6832 0.6857 'International Tables Vol C Tables 4.2.6.8 and 6.1.1.4'
O O 0.0106 0.0060 'International Tables Vol C Tables 4.2.6.8 and 6.1.1.4'
Se Se -0.0929 2.2259 'International Tables Vol C Tables 4.2.6.8 and 6.1.1.4'

loop_
_geom_angle_atom_site_label_1
_geom_angle_atom_site_label_2
_geom_angle_atom_site_label_3
_geom_angle
_geom_angle_site_symmetry_1
_geom_angle_site_symmetry_3
_geom_angle_publ_flag
Se1 Mo1 Cl1 78.763(9) . 3_666 ?
Cl1 Mo1 Se1 87.438(10) . . ?
Cl1 Mo1 Cl1 77.783(13) . 3_666 ?
Cl2 Mo1 Se1 163.988(12) . . ?
Cl2 Mo1 Cl1 85.225(13) . 3_666 ?
Cl2 Mo1 Cl1 89.123(14) . . ?
Cl3 Mo1 Se1 85.058(12) . . ?
Cl3 Mo1 Cl1 157.663(15) . . ?
Cl3 Mo1 Cl1 80.126(13) . 3_666 ?
Cl3 Mo1 Cl2 92.323(15) . . ?
O1 Mo1 Se1 92.89(4) . . ?
O1 Mo1 Cl1 171.11(4) . 3_666 ?
O1 Mo1 Cl1 98.98(4) . . ?
O1 Mo1 Cl2 103.09(4) . . ?
O1 Mo1 Cl3 102.38(4) . . ?
C2 Se1 Mo1 100.17(5) . . ?
C2 Se1 C1 97.19(8) . . ?
C1 Se1 Mo1 101.16(5) . . ?
Mo1 Cl1 Mo1 102.218(13) . 3_666 ?

loop_
_geom_bond_atom_site_label_1
_geom_bond_atom_site_label_2
_geom_bond_distance
_geom_bond_site_symmetry_2
_geom_bond_publ_flag
Mo1 Se1 2.6647(2) . ?
Mo1 Cl1 2.7927(4) 3_666 ?
Mo1 Cl1 2.4024(4) . ?
Mo1 Cl2 2.3385(4) . ?
Mo1 Cl3 2.3299(4) . ?
Mo1 O1 1.6532(12) . ?
Se1 C2 1.9513(16) . ?
Se1 C1 1.9514(17) . ?
